data_1572055
loop_
_publ_author_name
'Zhong, Rui-Ru'
'Xie, Mo'
'Luan, Cui-Zhou'
'Zhang, Lin-Mei'
'Hao, De-Bo'
'Yuan, Shang-Fu'
'Wu, Tao'

_publ_section_title
;
 Highly intense NIR emissive Cu<sub>4</sub>Pt<sub>2</sub> bimetallic
 clusters featuring Pt(i)-Cu<sub>4</sub>-Pt(i) sandwich kernel.
;
_journal_issue 20
_journal_name_full 'Chemical science'
_journal_page_first 7552
_journal_page_last 7559
_journal_paper_doi 10.1039/d4sc01022a
_journal_volume 15
_journal_year 2024
_chemical_formula_moiety 'C100 H72 Cu4 F4 N4 P4 Pt2, C H2 Cl2, 2(F6 P)'
_chemical_formula_sum 'C101 H74 Cl2 Cu4 F16 N4 P6 Pt2'
_chemical_formula_weight 2548.70
_space_group_crystal_system monoclinic
_space_group_IT_number 14
_space_group_name_Hall '-P 2ybc'
_space_group_name_H-M_alt 'P 1 21/c 1'
_atom_sites_solution_hydrogens geom
_audit_creation_date 2022-11-21
_audit_creation_method
;
Olex2 1.2
(compiled 2018.05.29 svn.r3508 for OlexSys, GUI svn.r5506)
;
_audit_update_record
;
2024-02-03 deposited with the CCDC.	2024-04-23 downloaded from the CCDC.
;
_cell_angle_alpha 90
_cell_angle_beta 117.331(5)
_cell_angle_gamma 90
_cell_formula_units_Z 4
_cell_length_a 27.8806(11)
_cell_length_b 14.6603(4)
_cell_length_c 29.4612(11)
_cell_measurement_reflns_used 6064
_cell_measurement_temperature 173.00(10)
_cell_measurement_theta_max 64.9490
_cell_measurement_theta_min 4.1960
_cell_volume 10697.7(8)
_computing_molecular_graphics 'Olex2 (Dolomanov et al., 2009)'
_computing_publication_material 'Olex2 (Dolomanov et al., 2009)'
_computing_structure_refinement 'ShelXL (Sheldrick, 2015)'
_diffrn_ambient_temperature 173.00(10)
_diffrn_measured_fraction_theta_full 0.964
_diffrn_measured_fraction_theta_max 0.964
_diffrn_measurement_device_type 'SuperNova, Dual, Cu at home/near, AtlasS2'
_diffrn_radiation_type CuK\a
_diffrn_radiation_wavelength 1.54184
_diffrn_reflns_av_R_equivalents 0.0658
_diffrn_reflns_av_unetI/netI 0.0931
_diffrn_reflns_Laue_measured_fraction_full 0.964
_diffrn_reflns_Laue_measured_fraction_max 0.964
_diffrn_reflns_limit_h_max 23
_diffrn_reflns_limit_h_min -32
_diffrn_reflns_limit_k_max 16
_diffrn_reflns_limit_k_min -17
_diffrn_reflns_limit_l_max 33
_diffrn_reflns_limit_l_min -34
_diffrn_reflns_number 36738
_diffrn_reflns_point_group_measured_fraction_full 0.964
_diffrn_reflns_point_group_measured_fraction_max 0.964
_diffrn_reflns_theta_full 65.040
_diffrn_reflns_theta_max 65.040
_diffrn_reflns_theta_min 3.455
_exptl_absorpt_coefficient_mu 7.562
_exptl_absorpt_correction_T_max 1.00000
_exptl_absorpt_correction_T_min 0.91792
_exptl_absorpt_correction_type multi-scan
_exptl_absorpt_process_details
;
CrysAlisPro 1.171.40.82a (Rigaku Oxford Diffraction, 2020)
Empirical absorption correction using spherical harmonics,
implemented in SCALE3 ABSPACK scaling algorithm.
;
_exptl_crystal_colour 'metallic brownish red'
_exptl_crystal_density_diffrn 1.582
_exptl_crystal_description block
_exptl_crystal_F_000 4992
_exptl_crystal_size_max 0.1
_exptl_crystal_size_mid 0.08
_exptl_crystal_size_min 0.06
_refine_diff_density_max 3.151
_refine_diff_density_min -2.782
_refine_diff_density_rms 0.213
_refine_ls_extinction_method none
_refine_ls_goodness_of_fit_ref 1.064
_refine_ls_hydrogen_treatment constr
_refine_ls_matrix_type full
_refine_ls_number_parameters 1231
_refine_ls_number_reflns 17555
_refine_ls_number_restraints 336
_refine_ls_restrained_S_all 1.065
_refine_ls_R_factor_all 0.1293
_refine_ls_R_factor_gt 0.0879
_refine_ls_shift/su_max 0.001
_refine_ls_shift/su_mean 0.000
_refine_ls_structure_factor_coef Fsqd
_refine_ls_weighting_details 'w=1/[\s^2^(Fo^2^)+(0.1217P)^2^+19.8895P] where P=(Fo^2^+2Fc^2^)/3'
_refine_ls_weighting_scheme calc
_refine_ls_wR_factor_gt 0.2306
_refine_ls_wR_factor_ref 0.2550
_reflns_Friedel_coverage 0.000
_reflns_number_gt 10228
_reflns_number_total 17555
_reflns_threshold_expression 'I > 2\s(I)'
_cod_data_source_file d4sc01022a2.cif
_cod_data_source_block f-cu4pt2-sr
_cod_database_code 1572055
_shelx_shelxl_version_number 2014/7
_shelx_space_group_comment
;
The symmetry employed for this shelxl refinement is uniquely defined
by the following loop, which should always be used as a source of
symmetry information in preference to the above space-group names.
They are only intended as comments.
;
_olex2_refinement_description
;
1. Fixed Uiso
 At 1.2 times of:
  All C(H) groups, All C(H,H) groups
2. Uiso/Uaniso restraints and constraints
C421 \\sim C422 \\sim C423 \\sim C424 \\sim C425 \\sim C426: within 2A with
sigma of 0.01 and sigma for terminal atoms of 0.02
C121 \\sim C122 \\sim C123 \\sim C124 \\sim C125 \\sim C126: within 2A with
sigma of 0.01 and sigma for terminal atoms of 0.02
C321 \\sim C322 \\sim C323 \\sim C324 \\sim C325 \\sim C326: within 2A with
sigma of 0.01 and sigma for terminal atoms of 0.02
C211 \\sim C212 \\sim C213 \\sim C214 \\sim C215 \\sim C216: within 2A with
sigma of 0.01 and sigma for terminal atoms of 0.02
Cl1S \\sim Cl2S \\sim C1S: within 2A with sigma of 0.01 and sigma for terminal
atoms of 0.02
Cl3S \\sim Cl4S \\sim C2S: within 2A with sigma of 0.01 and sigma for terminal
atoms of 0.02
C31 \\sim C32: within 2A with sigma of 0.01 and sigma for terminal atoms of 0.02
C41 \\sim C42: within 2A with sigma of 0.01 and sigma for terminal atoms of 0.02
F1 \\sim C13 \\sim C14 \\sim C15 \\sim C16 \\sim C17 \\sim C18: within 2A with
sigma of 0.01 and sigma for terminal atoms of 0.02
F2 \\sim C23 \\sim C24 \\sim C25 \\sim C26 \\sim C27 \\sim C28: within 2A with
sigma of 0.01 and sigma for terminal atoms of 0.02
C221 \\sim C222 \\sim C223 \\sim C224 \\sim C225 \\sim C226: within 2A with
sigma of 0.01 and sigma for terminal atoms of 0.02
F5 \\sim P5 \\sim F9 \\sim F7 \\sim F10 \\sim F8 \\sim F6: within 2A with sigma
of 0.01 and sigma for terminal atoms of 0.02
3. Others
 Fixed Sof: Cl1S(0.5) Cl2S(0.5) C1S(0.5) H1SA(0.5) H1SB(0.5) Cl3S(0.5)
 Cl4S(0.5) C2S(0.5) H2SA(0.5) H2SB(0.5)
4.a Secondary CH2 refined with riding coordinates:
 C1S(H1SA,H1SB), C2S(H2SA,H2SB)
4.b Aromatic/amide H refined with riding coordinates:
 C14(H14), C15(H15), C17(H17), C18(H18), C24(H24), C25(H25), C27(H27),
 C28(H28), C34(H34), C35(H35), C37(H37), C38(H38), C44(H44), C45(H45), C47(H47),
  C48(H48), C116(H116), C115(H115), C114(H114), C113(H113), C112(H112),
 C122(H122), C123(H123), C124(H124), C125(H125), C126(H126), C132(H132),
 C133(H133), C134(H134), C135(H135), C212(H212), C213(H213), C214(H214),
 C215(H215), C216(H216), C222(H222), C223(H223), C224(H224), C225(H225),
 C226(H226), C232(H232), C233(H233), C234(H234), C235(H235), C312(H312),
 C313(H313), C314(H314), C315(H315), C316(H316), C322(H322), C323(H323),
 C324(H324), C325(H325), C326(H326), C332(H332), C333(H333), C334(H334),
 C335(H335), C412(H412), C413(H413), C414(H414), C415(H415), C416(H416),
 C422(H422), C423(H423), C424(H424), C425(H425), C426(H426), C432(H432),
 C433(H433), C434(H434), C435(H435)
4.c Fitted hexagon refined as free rotating group:
 C111(C116,C115,C114,C113,C112)
;
_olex2_submission_special_instructions 'No special instructions were received'

loop_
_space_group_symop_operation_xyz
'x, y, z'
'-x, y+1/2, -z+1/2'
'-x, -y, -z'
'x, -y-1/2, z-1/2'

loop_
_atom_site_label
_atom_site_type_symbol
_atom_site_fract_x
_atom_site_fract_y
_atom_site_fract_z
_atom_site_U_iso_or_equiv
_atom_site_adp_type
_atom_site_occupancy
_atom_site_site_symmetry_order
_atom_site_calc_flag
_atom_site_refinement_flags_posn
_atom_site_refinement_flags_adp
_atom_site_refinement_flags_occupancy
_atom_site_disorder_assembly
_atom_site_disorder_group
Pt1 Pt 0.25354(2) 0.44310(4) 0.74803(2) 0.02490(17) Uani 1 1 d . . . . .
Pt2 Pt 0.25035(2) 0.73766(4) 0.74885(2) 0.02296(17) Uani 1 1 d . . . . .
Cu1 Cu 0.28550(7) 0.58938(13) 0.81302(6) 0.0250(4) Uani 1 1 d . . . . .
Cu2 Cu 0.32000(7) 0.59401(13) 0.74499(7) 0.0266(4) Uani 1 1 d . . . . .
Cu3 Cu 0.21728(7) 0.59025(13) 0.68367(6) 0.0245(4) Uani 1 1 d . . . . .
Cu4 Cu 0.18319(7) 0.58904(13) 0.75165(7) 0.0261(4) Uani 1 1 d . . . . .
P1 P 0.27688(13) 0.3796(2) 0.82828(12) 0.0286(7) Uani 1 1 d . . . . .
P2 P 0.22940(13) 0.3818(2) 0.66702(12) 0.0263(7) Uani 1 1 d . . . . .
P3 P 0.18958(12) 0.7977(2) 0.66950(12) 0.0266(7) Uani 1 1 d . . . . .
P4 P 0.31045(12) 0.7981(2) 0.82776(12) 0.0244(7) Uani 1 1 d . . . . .
F1 F 0.5643(5) 0.4653(11) 0.7414(7) 0.113(5) Uani 1 1 d . U . . .
F2 F -0.0554(5) 0.4233(11) 0.7530(7) 0.113(5) Uani 1 1 d . U . . .
F3 F 0.5432(4) 0.7283(10) 0.7089(4) 0.081(4) Uani 1 1 d . . . . .
F4 F -0.0368(4) 0.6985(10) 0.7977(5) 0.087(4) Uani 1 1 d . . . . .
N1 N 0.2540(4) 0.5397(7) 0.8592(4) 0.021(2) Uani 1 1 d . . . . .
N2 N 0.2496(4) 0.5466(9) 0.6375(4) 0.032(3) Uani 1 1 d . . . . .
N3 N 0.1390(4) 0.6361(8) 0.6422(4) 0.030(3) Uani 1 1 d . . . . .
N4 N 0.3626(4) 0.6372(8) 0.8564(4) 0.029(2) Uani 1 1 d . . . . .
C11 C 0.3283(6) 0.4620(10) 0.7559(5) 0.035(3) Uani 1 1 d . . . . .
C12 C 0.3709(5) 0.4766(9) 0.7535(5) 0.025(3) Uani 1 1 d . . . . .
C13 C 0.4220(6) 0.4737(12) 0.7516(7) 0.048(3) Uani 1 1 d . U . . .
C14 C 0.4688(6) 0.4654(13) 0.7950(8) 0.057(4) Uani 1 1 d . U . . .
H14 H 0.4698 0.4624 0.8270 0.069 Uiso 1 1 calc R . . . .
C15 C 0.5168(7) 0.4614(15) 0.7889(9) 0.074(4) Uani 1 1 d . U . . .
H15 H 0.5503 0.4555 0.8174 0.089 Uiso 1 1 calc R . . . .
C16 C 0.5136(8) 0.4663(16) 0.7409(10) 0.077(4) Uani 1 1 d . U . . .
C17 C 0.4685(7) 0.4768(15) 0.6987(9) 0.072(4) Uani 1 1 d . U . . .
H17 H 0.4681 0.4822 0.6671 0.086 Uiso 1 1 calc R . . . .
C18 C 0.4209(7) 0.4794(13) 0.7036(8) 0.059(3) Uani 1 1 d . U . . .
H18 H 0.3879 0.4850 0.6744 0.070 Uiso 1 1 calc R . . . .
C21 C 0.1794(5) 0.4531(8) 0.7409(5) 0.024(3) Uani 1 1 d . . . . .
C22 C 0.1361(5) 0.4662(10) 0.7424(5) 0.032(3) Uani 1 1 d . . . . .
C23 C 0.0851(6) 0.4591(12) 0.7447(7) 0.050(3) Uani 1 1 d . U . . .
C24 C 0.0377(6) 0.4493(12) 0.7005(8) 0.054(3) Uani 1 1 d . U . . .
H24 H 0.0374 0.4499 0.6688 0.065 Uiso 1 1 calc R . . . .
C25 C -0.0098(7) 0.4383(14) 0.7041(9) 0.070(4) Uani 1 1 d . U . . .
H25 H -0.0428 0.4337 0.6749 0.084 Uiso 1 1 calc R . . . .
C26 C -0.0069(7) 0.4342(16) 0.7538(10) 0.074(4) Uani 1 1 d . U . . .
C27 C 0.0379(7) 0.4486(15) 0.7945(9) 0.071(4) Uani 1 1 d . U . . .
H27 H 0.0378 0.4537 0.8259 0.085 Uiso 1 1 calc R . . . .
C28 C 0.0853(7) 0.4566(14) 0.7920(8) 0.060(3) Uani 1 1 d . U . . .
H28 H 0.1178 0.4603 0.8219 0.072 Uiso 1 1 calc R . . . .
C31 C 0.3139(5) 0.7297(11) 0.7344(5) 0.033(3) Uani 1 1 d . U . . .
C32 C 0.3553(5) 0.7147(11) 0.7300(5) 0.039(3) Uani 1 1 d . U . . .
C33 C 0.4031(4) 0.7213(10) 0.7235(5) 0.027(3) Uani 1 1 d . . . . .
C34 C 0.4545(6) 0.7048(13) 0.7653(6) 0.049(4) Uani 1 1 d . . . . .
H34 H 0.4565 0.6905 0.7969 0.058 Uiso 1 1 calc R . . . .
C35 C 0.5003(7) 0.7089(14) 0.7609(7) 0.061(5) Uani 1 1 d . . . . .
H35 H 0.5337 0.7013 0.7894 0.073 Uiso 1 1 calc R . . . .
C36 C 0.4968(6) 0.7245(13) 0.7140(6) 0.050(4) Uani 1 1 d . . . . .
C37 C 0.4484(6) 0.7420(13) 0.6716(6) 0.052(5) Uani 1 1 d . . . . .
H37 H 0.4476 0.7580 0.6407 0.062 Uiso 1 1 calc R . . . .
C38 C 0.4010(6) 0.7354(10) 0.6756(6) 0.038(3) Uani 1 1 d . . . . .
H38 H 0.3678 0.7403 0.6466 0.045 Uiso 1 1 calc R . . . .
C41 C 0.1860(4) 0.7246(8) 0.7626(5) 0.023(2) Uani 1 1 d . U . . .
C42 C 0.1458(5) 0.7074(9) 0.7689(5) 0.028(3) Uani 1 1 d . U . . .
C43 C 0.0994(5) 0.7041(9) 0.7767(5) 0.026(3) Uani 1 1 d . . . . .
C44 C 0.0493(5) 0.6820(12) 0.7364(5) 0.042(4) Uani 1 1 d . . . . .
H44 H 0.0468 0.6683 0.7045 0.051 Uiso 1 1 calc R . . . .
C45 C 0.0037(6) 0.6800(13) 0.7427(7) 0.053(5) Uani 1 1 d . . . . .
H45 H -0.0298 0.6671 0.7155 0.064 Uiso 1 1 calc R . . . .
C46 C 0.0091(6) 0.6976(14) 0.7906(7) 0.057(5) Uani 1 1 d . . . . .
C47 C 0.0565(6) 0.7197(11) 0.8307(6) 0.044(4) Uani 1 1 d . . . . .
H47 H 0.0583 0.7330 0.8623 0.053 Uiso 1 1 calc R . . . .
C48 C 0.1020(6) 0.7222(12) 0.8242(6) 0.046(4) Uani 1 1 d . . . . .
H48 H 0.1351 0.7361 0.8518 0.055 Uiso 1 1 calc R . . . .
C111 C 0.3484(2) 0.3612(7) 0.8725(3) 0.031(3) Uani 1 1 d . . . . .
C116 C 0.3700(3) 0.3835(8) 0.9240(3) 0.047(4) Uani 1 1 d G . . . .
H116 H 0.3477 0.4065 0.9370 0.057 Uiso 1 1 calc R . . . .
C115 C 0.4248(3) 0.3716(9) 0.9560(2) 0.058(5) Uani 1 1 d G . . . .
H115 H 0.4392 0.3865 0.9904 0.069 Uiso 1 1 calc R . . . .
C114 C 0.4580(3) 0.3373(9) 0.9365(3) 0.052(4) Uani 1 1 d G . . . .
H114 H 0.4947 0.3293 0.9579 0.063 Uiso 1 1 calc R . . . .
C113 C 0.4365(3) 0.3150(7) 0.8850(3) 0.050(4) Uani 1 1 d G . . . .
H113 H 0.4588 0.2920 0.8720 0.059 Uiso 1 1 calc R . . . .
C112 C 0.3817(3) 0.3269(6) 0.8530(2) 0.026(3) Uani 1 1 d G . . . .
H112 H 0.3673 0.3120 0.8186 0.032 Uiso 1 1 calc R . . . .
C121 C 0.2473(6) 0.2690(10) 0.8289(6) 0.040(3) Uani 1 1 d . U . . .
C122 C 0.1924(6) 0.2566(10) 0.8036(7) 0.051(3) Uani 1 1 d . U . . .
H122 H 0.1713 0.3042 0.7835 0.062 Uiso 1 1 calc R . . . .
C123 C 0.1669(7) 0.1791(12) 0.8060(8) 0.061(4) Uani 1 1 d . U . . .
H123 H 0.1296 0.1744 0.7879 0.073 Uiso 1 1 calc R . . . .
C124 C 0.1973(7) 0.1069(12) 0.8360(8) 0.067(4) Uani 1 1 d . U . . .
H124 H 0.1807 0.0542 0.8395 0.081 Uiso 1 1 calc R . . . .
C125 C 0.2551(7) 0.1158(11) 0.8613(8) 0.061(4) Uani 1 1 d . U . . .
H125 H 0.2769 0.0677 0.8801 0.074 Uiso 1 1 calc R . . . .
C126 C 0.2775(6) 0.1977(10) 0.8572(7) 0.048(3) Uani 1 1 d . U . . .
H126 H 0.3148 0.2043 0.8746 0.057 Uiso 1 1 calc R . . . .
C131 C 0.2520(5) 0.4493(10) 0.8655(4) 0.030(3) Uani 1 1 d . . . . .
C132 C 0.2346(6) 0.4114(11) 0.8977(5) 0.041(4) Uani 1 1 d . . . . .
H132 H 0.2362 0.3487 0.9031 0.049 Uiso 1 1 calc R . . . .
C133 C 0.2144(5) 0.4700(13) 0.9224(6) 0.045(4) Uani 1 1 d . . . . .
H133 H 0.2011 0.4465 0.9438 0.054 Uiso 1 1 calc R . . . .
C134 C 0.2143(5) 0.5606(13) 0.9149(5) 0.040(4) Uani 1 1 d . . . . .
H134 H 0.2014 0.6004 0.9314 0.048 Uiso 1 1 calc R . . . .
C135 C 0.2333(5) 0.5937(10) 0.8826(5) 0.033(3) Uani 1 1 d . . . . .
H135 H 0.2319 0.6562 0.8767 0.040 Uiso 1 1 calc R . . . .
C211 C 0.2596(6) 0.2757(10) 0.6640(6) 0.039(3) Uani 1 1 d . U . . .
C212 C 0.2302(7) 0.2063(12) 0.6272(7) 0.060(4) Uani 1 1 d . U . . .
H212 H 0.1931 0.2130 0.6075 0.072 Uiso 1 1 calc R . . . .
C213 C 0.2549(7) 0.1307(13) 0.6200(8) 0.073(4) Uani 1 1 d . U . . .
H213 H 0.2348 0.0871 0.5957 0.088 Uiso 1 1 calc R . . . .
C214 C 0.3098(7) 0.1203(13) 0.6494(7) 0.061(4) Uani 1 1 d . U . . .
H214 H 0.3267 0.0694 0.6442 0.073 Uiso 1 1 calc R . . . .
C215 C 0.3401(6) 0.1825(12) 0.6858(7) 0.050(3) Uani 1 1 d . U . . .
H215 H 0.3770 0.1739 0.7057 0.060 Uiso 1 1 calc R . . . .
C216 C 0.3151(6) 0.2570(11) 0.6921(6) 0.045(3) Uani 1 1 d . U . . .
H216 H 0.3363 0.2989 0.7170 0.054 Uiso 1 1 calc R . . . .
C221 C 0.1581(5) 0.3605(10) 0.6252(5) 0.029(3) Uani 1 1 d . U . . .
C222 C 0.1275(5) 0.3240(11) 0.6444(6) 0.039(3) Uani 1 1 d . U . . .
H222 H 0.1432 0.3087 0.6789 0.047 Uiso 1 1 calc R . . . .
C223 C 0.0715(6) 0.3079(12) 0.6135(6) 0.046(3) Uani 1 1 d . U . . .
H223 H 0.0513 0.2797 0.6274 0.055 Uiso 1 1 calc R . . . .
C224 C 0.0471(6) 0.3338(13) 0.5632(6) 0.052(3) Uani 1 1 d . U . . .
H224 H 0.0104 0.3246 0.5426 0.062 Uiso 1 1 calc R . . . .
C225 C 0.0785(6) 0.3733(12) 0.5443(6) 0.048(3) Uani 1 1 d . U . . .
H225 H 0.0627 0.3918 0.5104 0.057 Uiso 1 1 calc R . . . .
C226 C 0.1323(6) 0.3865(11) 0.5741(5) 0.040(3) Uani 1 1 d . U . . .
H226 H 0.1525 0.4136 0.5598 0.047 Uiso 1 1 calc R . . . .
C231 C 0.2519(4) 0.4545(10) 0.6300(5) 0.029(3) Uani 1 1 d . . . . .
C232 C 0.2705(6) 0.4246(10) 0.5964(5) 0.036(3) Uani 1 1 d . . . . .
H232 H 0.2703 0.3625 0.5900 0.043 Uiso 1 1 calc R . . . .
C233 C 0.2892(6) 0.4839(11) 0.5723(5) 0.039(3) Uani 1 1 d . . . . .
H233 H 0.3017 0.4623 0.5500 0.047 Uiso 1 1 calc R . . . .
C234 C 0.2893(5) 0.5751(12) 0.5816(5) 0.040(4) Uani 1 1 d . . . . .
H234 H 0.3028 0.6169 0.5665 0.048 Uiso 1 1 calc R . . . .
C235 C 0.2688(5) 0.6035(10) 0.6140(5) 0.030(3) Uani 1 1 d . . . . .
H235 H 0.2683 0.6658 0.6199 0.036 Uiso 1 1 calc R . . . .
C311 C 0.2121(5) 0.8119(9) 0.6212(5) 0.030(3) Uani 1 1 d . . . . .
C312 C 0.1810(6) 0.7853(14) 0.5715(6) 0.053(5) Uani 1 1 d . . . . .
H312 H 0.1476 0.7578 0.5615 0.063 Uiso 1 1 calc R . . . .
C313 C 0.2009(8) 0.8005(15) 0.5356(7) 0.066(5) Uani 1 1 d . . . . .
H313 H 0.1816 0.7786 0.5024 0.079 Uiso 1 1 calc R . . . .
C314 C 0.2469(8) 0.8460(14) 0.5488(6) 0.060(5) Uani 1 1 d . . . . .
H314 H 0.2580 0.8584 0.5241 0.072 Uiso 1 1 calc R . . . .
C315 C 0.2783(6) 0.8748(11) 0.5980(6) 0.046(4) Uani 1 1 d . . . . .
H315 H 0.3102 0.9069 0.6070 0.055 Uiso 1 1 calc R . . . .
C316 C 0.2602(6) 0.8539(12) 0.6349(5) 0.043(4) Uani 1 1 d . . . . .
H316 H 0.2818 0.8691 0.6689 0.052 Uiso 1 1 calc R . . . .
C321 C 0.1623(8) 0.9129(12) 0.6706(8) 0.062(4) Uani 1 1 d . U . . .
C322 C 0.1524(9) 0.9728(13) 0.6320(9) 0.075(4) Uani 1 1 d . U . . .
H322 H 0.1610 0.9589 0.6059 0.091 Uiso 1 1 calc R . . . .
C323 C 0.1285(9) 1.0566(14) 0.6334(9) 0.082(4) Uani 1 1 d . U . . .
H323 H 0.1227 1.1001 0.6084 0.098 Uiso 1 1 calc R . . . .
C324 C 0.1146(9) 1.0740(14) 0.6686(9) 0.079(4) Uani 1 1 d . U . . .
H324 H 0.0976 1.1291 0.6677 0.094 Uiso 1 1 calc R . . . .
C325 C 0.1237(9) 1.0167(14) 0.7055(9) 0.080(4) Uani 1 1 d . U . . .
H325 H 0.1138 1.0315 0.7308 0.096 Uiso 1 1 calc R . . . .
C326 C 0.1483(9) 0.9331(12) 0.7071(8) 0.071(4) Uani 1 1 d . U . . .
H326 H 0.1548 0.8918 0.7333 0.086 Uiso 1 1 calc R . . . .
C331 C 0.1287(5) 0.7235(12) 0.6376(5) 0.038(4) Uani 1 1 d . . . . .
C332 C 0.0782(6) 0.7619(12) 0.6126(6) 0.048(4) Uani 1 1 d . . . . .
H332 H 0.0734 0.8248 0.6107 0.058 Uiso 1 1 calc R . . . .
C333 C 0.0328(5) 0.7004(12) 0.5893(6) 0.050(4) Uani 1 1 d . . . . .
H333 H -0.0023 0.7221 0.5715 0.060 Uiso 1 1 calc R . . . .
C334 C 0.0439(6) 0.6085(11) 0.5946(6) 0.044(4) Uani 1 1 d . . . . .
H334 H 0.0160 0.5663 0.5802 0.052 Uiso 1 1 calc R . . . .
C335 C 0.0961(5) 0.5797(11) 0.6212(5) 0.036(3) Uani 1 1 d . . . . .
H335 H 0.1024 0.5172 0.6251 0.043 Uiso 1 1 calc R . . . .
C411 C 0.2894(5) 0.8085(9) 0.8775(5) 0.027(3) Uani 1 1 d . . . . .
C412 C 0.2407(6) 0.8555(11) 0.8642(5) 0.038(3) Uani 1 1 d . . . . .
H412 H 0.2204 0.8766 0.8309 0.045 Uiso 1 1 calc R . . . .
C413 C 0.2232(6) 0.8701(11) 0.8997(6) 0.040(4) Uani 1 1 d . . . . .
H413 H 0.1913 0.9021 0.8905 0.048 Uiso 1 1 calc R . . . .
C414 C 0.2513(7) 0.8387(13) 0.9482(6) 0.054(5) Uani 1 1 d . . . . .
H414 H 0.2380 0.8470 0.9717 0.064 Uiso 1 1 calc R . . . .
C415 C 0.2992(7) 0.7951(14) 0.9624(6) 0.057(5) Uani 1 1 d . . . . .
H415 H 0.3195 0.7761 0.9960 0.068 Uiso 1 1 calc R . . . .
C416 C 0.3184(6) 0.7782(12) 0.9261(5) 0.045(4) Uani 1 1 d . . . . .
H416 H 0.3506 0.7467 0.9356 0.054 Uiso 1 1 calc R . . . .
C421 C 0.3355(8) 0.9120(12) 0.8272(7) 0.058(3) Uani 1 1 d . U . . .
C422 C 0.3214(9) 0.9513(14) 0.7795(8) 0.075(4) Uani 1 1 d . U . . .
H422 H 0.3003 0.9190 0.7498 0.090 Uiso 1 1 calc R . . . .
C423 C 0.3387(10) 1.0372(15) 0.7769(9) 0.086(4) Uani 1 1 d . U . . .
H423 H 0.3277 1.0649 0.7452 0.103 Uiso 1 1 calc R . . . .
C424 C 0.3734(9) 1.0848(14) 0.8225(9) 0.079(4) Uani 1 1 d . U . . .
H424 H 0.3874 1.1418 0.8210 0.094 Uiso 1 1 calc R . . . .
C425 C 0.3853(9) 1.0460(14) 0.8668(9) 0.073(4) Uani 1 1 d . U . . .
H425 H 0.4072 1.0764 0.8970 0.088 Uiso 1 1 calc R . . . .
C426 C 0.3659(8) 0.9621(13) 0.8687(8) 0.068(4) Uani 1 1 d . U . . .
H426 H 0.3741 0.9378 0.9006 0.081 Uiso 1 1 calc R . . . .
C431 C 0.3724(5) 0.7257(10) 0.8593(5) 0.031(3) Uani 1 1 d . . . . .
C432 C 0.4241(5) 0.7647(13) 0.8813(7) 0.057(5) Uani 1 1 d . . . . .
H432 H 0.4293 0.8272 0.8807 0.069 Uiso 1 1 calc R . . . .
C433 C 0.4681(6) 0.7031(11) 0.9046(7) 0.053(4) Uani 1 1 d . . . . .
H433 H 0.5034 0.7248 0.9210 0.063 Uiso 1 1 calc R . . . .
C434 C 0.4580(6) 0.6113(12) 0.9026(7) 0.051(4) Uani 1 1 d . . . . .
H434 H 0.4860 0.5694 0.9175 0.062 Uiso 1 1 calc R . . . .
C435 C 0.4056(5) 0.5836(12) 0.8780(6) 0.047(4) Uani 1 1 d . . . . .
H435 H 0.3993 0.5210 0.8762 0.057 Uiso 1 1 calc R . . . .
Cl1S Cl 0.3964(3) 0.2116(7) 1.1006(3) 0.065(2) Uani 0.5 1 d . U P . .
Cl2S Cl 0.3220(5) 0.2119(9) 0.9934(4) 0.088(3) Uani 0.5 1 d . U P . .
C1S C 0.3528(16) 0.269(3) 1.0537(13) 0.068(7) Uani 0.5 1 d . U P . .
H1SA H 0.3702 0.3238 1.0499 0.081 Uiso 0.5 1 calc R . P . .
H1SB H 0.3245 0.2880 1.0621 0.081 Uiso 0.5 1 calc R . P . .
Cl3S Cl 0.1871(5) 0.2396(9) 0.4933(4) 0.101(4) Uani 0.5 1 d . U P . .
Cl4S Cl 0.1048(5) 0.2405(10) 0.3906(4) 0.092(4) Uani 0.5 1 d . U P . .
C2S C 0.1568(18) 0.300(3) 0.4387(15) 0.086(9) Uani 0.5 1 d . U P . .
H2SA H 0.1833 0.3159 0.4274 0.103 Uiso 0.5 1 calc R . P . .
H2SB H 0.1426 0.3559 0.4453 0.103 Uiso 0.5 1 calc R . P . .
P5 P 0.1072(2) 0.5694(6) 0.4525(3) 0.104(2) Uani 1 1 d . U . . .
F5 F 0.1664(6) 0.5540(16) 0.4918(6) 0.159(7) Uani 1 1 d . U . . .
F6 F 0.0472(5) 0.5840(13) 0.4141(5) 0.118(5) Uani 1 1 d . U . . .
F7 F 0.0969(6) 0.5978(14) 0.4965(7) 0.143(6) Uani 1 1 d . U . . .
F8 F 0.1183(5) 0.5361(14) 0.4045(6) 0.127(5) Uani 1 1 d . U . . .
F9 F 0.0892(7) 0.4727(13) 0.4559(6) 0.123(5) Uani 1 1 d . U . . .
F10 F 0.1291(6) 0.6574(15) 0.4390(7) 0.145(6) Uani 1 1 d . U . . .
P6 P 0.39054(19) 0.5556(5) 1.0488(2) 0.0754(17) Uani 1 1 d . . . . .
F11 F 0.4021(5) 0.5915(13) 1.0074(7) 0.128(6) Uani 1 1 d . . . . .
F12 F 0.3779(5) 0.5183(13) 1.0936(5) 0.113(5) Uani 1 1 d . . . . .
F13 F 0.4509(4) 0.5740(12) 1.0882(5) 0.106(5) Uani 1 1 d . . . . .
F14 F 0.3303(5) 0.5382(19) 1.0077(6) 0.173(10) Uani 1 1 d . . . . .
F15 F 0.4092(6) 0.4594(11) 1.0432(6) 0.108(5) Uani 1 1 d . . . . .
F16 F 0.3717(6) 0.6501(12) 1.0608(6) 0.116(5) Uani 1 1 d . . . . .

loop_
_atom_site_aniso_label
_atom_site_aniso_U_11
_atom_site_aniso_U_22
_atom_site_aniso_U_33
_atom_site_aniso_U_23
_atom_site_aniso_U_13
_atom_site_aniso_U_12
Pt1 0.0258(3) 0.0223(3) 0.0220(3) 0.0001(3) 0.0070(2) -0.0023(3)
Pt2 0.0245(3) 0.0220(3) 0.0237(3) 0.0002(2) 0.0123(2) -0.0013(2)
Cu1 0.0262(9) 0.0233(11) 0.0229(9) 0.0001(8) 0.0091(8) -0.0039(8)
Cu2 0.0263(9) 0.0238(11) 0.0285(9) 0.0004(8) 0.0116(8) -0.0020(8)
Cu3 0.0261(9) 0.0230(11) 0.0235(9) 0.0020(8) 0.0106(8) 0.0023(8)
Cu4 0.0261(9) 0.0245(11) 0.0281(9) -0.0011(8) 0.0129(8) -0.0032(8)
P1 0.0335(17) 0.0226(19) 0.0239(16) 0.0037(14) 0.0083(15) -0.0032(14)
P2 0.0361(17) 0.0127(17) 0.0280(17) 0.0003(14) 0.0129(15) 0.0025(13)
P3 0.0226(15) 0.030(2) 0.0276(17) 0.0052(15) 0.0123(14) 0.0042(14)
P4 0.0258(15) 0.0215(18) 0.0271(16) -0.0023(14) 0.0132(14) -0.0029(13)
F1 0.061(6) 0.117(11) 0.183(12) -0.006(10) 0.076(7) 0.011(7)
F2 0.081(7) 0.113(10) 0.188(12) -0.021(9) 0.097(8) -0.038(7)
F3 0.047(5) 0.132(11) 0.083(7) 0.035(7) 0.046(5) 0.021(6)
F4 0.056(6) 0.127(11) 0.107(9) -0.031(8) 0.060(6) -0.038(7)
N1 0.034(5) 0.006(5) 0.017(5) 0.003(4) 0.008(4) 0.002(4)
N2 0.028(5) 0.033(7) 0.023(5) 0.008(5) 0.002(5) -0.001(5)
N3 0.039(6) 0.033(7) 0.014(5) -0.010(5) 0.009(5) -0.002(5)
N4 0.030(6) 0.021(7) 0.023(6) 0.001(5) 0.001(5) -0.008(5)
C11 0.042(8) 0.031(9) 0.024(7) 0.000(6) 0.006(6) 0.016(7)
C12 0.021(6) 0.015(7) 0.025(6) 0.000(5) -0.001(5) -0.007(5)
C13 0.036(5) 0.048(7) 0.066(7) 0.007(6) 0.028(5) 0.006(5)
C14 0.036(6) 0.055(8) 0.076(8) 0.007(7) 0.021(6) 0.008(6)
C15 0.044(6) 0.065(8) 0.097(8) 0.011(8) 0.018(7) 0.012(6)
C16 0.056(6) 0.075(8) 0.105(8) 0.007(8) 0.040(6) 0.010(6)
C17 0.062(7) 0.070(8) 0.090(8) 0.000(7) 0.041(6) 0.006(7)
C18 0.048(6) 0.062(8) 0.075(8) 0.003(7) 0.037(6) 0.006(6)
C21 0.033(6) 0.008(6) 0.023(6) 0.001(5) 0.005(5) -0.012(5)
C22 0.034(7) 0.037(9) 0.034(7) 0.006(6) 0.023(6) -0.005(6)
C23 0.039(5) 0.046(7) 0.072(7) 0.000(6) 0.033(6) -0.016(5)
C24 0.033(5) 0.047(7) 0.087(8) -0.008(7) 0.030(6) -0.010(5)
C25 0.041(6) 0.058(8) 0.107(8) -0.006(7) 0.030(6) -0.011(6)
C26 0.051(6) 0.073(8) 0.116(8) -0.006(7) 0.053(6) -0.015(6)
C27 0.063(6) 0.072(8) 0.094(8) -0.008(7) 0.051(6) -0.011(7)
C28 0.058(6) 0.061(8) 0.076(8) -0.005(7) 0.044(6) -0.013(6)
C31 0.024(5) 0.051(8) 0.033(6) -0.005(6) 0.021(5) -0.002(5)
C32 0.033(6) 0.045(8) 0.035(6) -0.009(6) 0.013(6) 0.002(6)
C33 0.015(6) 0.030(8) 0.037(7) -0.002(6) 0.012(6) 0.003(5)
C34 0.039(8) 0.075(13) 0.046(9) 0.011(9) 0.032(7) 0.004(8)
C35 0.038(8) 0.074(14) 0.074(13) 0.020(11) 0.028(9) 0.020(9)
C36 0.034(8) 0.076(13) 0.052(9) 0.023(9) 0.030(8) 0.017(8)
C37 0.051(9) 0.075(13) 0.032(8) 0.016(8) 0.021(8) 0.020(9)
C38 0.036(7) 0.033(9) 0.051(9) -0.007(7) 0.027(7) -0.005(6)
C41 0.021(5) 0.013(6) 0.036(6) -0.006(5) 0.015(5) -0.006(4)
C42 0.028(5) 0.015(6) 0.035(6) -0.008(5) 0.008(5) -0.001(5)
C43 0.026(6) 0.019(7) 0.036(7) -0.012(6) 0.017(6) -0.004(5)
C44 0.025(7) 0.067(12) 0.027(7) -0.017(7) 0.005(6) -0.017(7)
C45 0.025(7) 0.066(13) 0.067(12) -0.002(10) 0.020(8) 0.001(7)
C46 0.046(9) 0.082(14) 0.062(11) -0.026(10) 0.041(9) -0.027(9)
C47 0.048(8) 0.049(10) 0.043(9) -0.018(8) 0.028(8) -0.022(8)
C48 0.037(8) 0.060(12) 0.041(9) 0.011(8) 0.018(7) 0.003(8)
C111 0.029(6) 0.036(9) 0.021(6) 0.008(6) 0.005(6) -0.011(6)
C116 0.041(8) 0.046(11) 0.053(10) -0.005(8) 0.020(8) 0.010(7)
C115 0.043(9) 0.094(15) 0.025(8) 0.009(9) 0.007(7) 0.016(9)
C114 0.033(8) 0.074(13) 0.033(8) 0.013(9) 0.001(7) 0.013(8)
C113 0.050(9) 0.050(11) 0.047(9) 0.017(8) 0.021(8) 0.016(8)
C112 0.030(6) 0.004(6) 0.029(7) -0.003(5) 0.001(6) -0.005(5)
C121 0.047(6) 0.021(6) 0.049(7) 0.016(5) 0.019(5) 0.000(5)
C122 0.053(6) 0.014(6) 0.071(7) 0.008(6) 0.015(6) -0.003(5)
C123 0.052(6) 0.026(6) 0.088(8) 0.011(6) 0.019(6) -0.007(6)
C124 0.065(7) 0.026(7) 0.090(8) 0.017(6) 0.017(7) -0.008(6)
C125 0.065(7) 0.015(6) 0.082(8) 0.011(6) 0.015(7) -0.003(6)
C126 0.050(6) 0.018(6) 0.067(7) 0.014(6) 0.020(6) -0.006(5)
C131 0.028(6) 0.039(9) 0.018(6) 0.003(6) 0.005(5) -0.006(6)
C132 0.045(8) 0.036(9) 0.039(8) 0.015(7) 0.017(7) -0.011(7)
C133 0.033(7) 0.058(12) 0.049(9) -0.003(8) 0.024(7) -0.009(7)
C134 0.036(7) 0.060(12) 0.024(7) -0.009(7) 0.012(6) -0.008(8)
C135 0.031(7) 0.030(8) 0.030(7) -0.006(6) 0.006(6) -0.013(6)
C211 0.039(5) 0.022(6) 0.055(7) 0.003(5) 0.020(5) -0.010(5)
C212 0.056(7) 0.036(7) 0.071(7) -0.018(6) 0.014(6) 0.002(6)
C213 0.064(7) 0.036(7) 0.088(8) -0.027(7) 0.008(7) 0.004(6)
C214 0.057(6) 0.036(7) 0.075(8) -0.015(6) 0.019(6) 0.008(6)
C215 0.043(6) 0.038(7) 0.066(7) -0.008(6) 0.022(6) 0.005(5)
C216 0.042(6) 0.030(6) 0.059(7) 0.002(6) 0.019(5) -0.003(5)
C221 0.026(5) 0.040(6) 0.020(5) -0.010(5) 0.009(4) -0.003(5)
C222 0.030(5) 0.045(7) 0.033(6) -0.009(5) 0.006(5) -0.002(5)
C223 0.033(6) 0.050(7) 0.044(6) -0.005(6) 0.010(5) -0.008(5)
C224 0.040(6) 0.057(7) 0.047(6) -0.005(6) 0.009(5) -0.008(6)
C225 0.045(6) 0.055(7) 0.035(6) -0.002(6) 0.012(5) -0.007(6)
C226 0.041(5) 0.047(7) 0.029(5) -0.007(5) 0.013(5) -0.002(5)
C231 0.014(5) 0.040(9) 0.027(7) 0.003(6) 0.003(5) -0.001(6)
C232 0.055(8) 0.015(8) 0.038(8) -0.005(6) 0.021(7) 0.001(6)
C233 0.052(8) 0.040(9) 0.035(8) -0.001(7) 0.029(7) 0.001(7)
C234 0.041(8) 0.052(11) 0.038(8) -0.002(8) 0.026(7) -0.002(7)
C235 0.027(6) 0.025(8) 0.025(6) 0.002(6) 0.001(6) 0.004(6)
C311 0.039(7) 0.021(7) 0.039(8) 0.000(6) 0.024(7) 0.007(6)
C312 0.037(8) 0.087(15) 0.032(8) 0.028(9) 0.014(7) 0.029(8)
C313 0.084(13) 0.079(15) 0.046(10) -0.017(10) 0.040(10) -0.020(12)
C314 0.079(12) 0.080(15) 0.026(8) -0.003(9) 0.029(9) -0.006(11)
C315 0.052(9) 0.041(10) 0.057(10) 0.007(8) 0.037(8) -0.004(8)
C316 0.047(8) 0.052(11) 0.028(7) 0.010(7) 0.015(7) 0.025(8)
C321 0.106(8) 0.028(7) 0.090(8) 0.025(6) 0.078(7) 0.032(6)
C322 0.116(9) 0.037(7) 0.104(9) 0.037(7) 0.078(8) 0.033(7)
C323 0.127(9) 0.038(7) 0.115(9) 0.037(7) 0.084(8) 0.038(7)
C324 0.124(9) 0.040(7) 0.115(9) 0.030(7) 0.092(8) 0.031(7)
C325 0.126(9) 0.041(7) 0.109(9) 0.016(7) 0.085(8) 0.035(7)
C326 0.126(9) 0.029(7) 0.094(8) 0.018(7) 0.079(7) 0.034(7)
C331 0.033(7) 0.064(12) 0.019(7) 0.004(7) 0.013(6) 0.009(7)
C332 0.036(8) 0.047(11) 0.067(11) 0.004(9) 0.028(8) 0.007(7)
C333 0.022(7) 0.052(11) 0.059(10) 0.025(9) 0.003(7) 0.010(7)
C334 0.045(8) 0.032(10) 0.040(8) 0.009(7) 0.007(7) -0.002(7)
C335 0.044(8) 0.028(9) 0.027(7) -0.003(6) 0.009(6) -0.013(7)
C411 0.042(7) 0.015(7) 0.036(7) -0.005(6) 0.029(6) -0.015(6)
C412 0.049(8) 0.040(10) 0.026(7) 0.003(7) 0.018(7) -0.004(7)
C413 0.051(9) 0.028(9) 0.046(9) -0.010(7) 0.025(8) 0.002(7)
C414 0.065(11) 0.063(13) 0.038(9) -0.019(9) 0.027(9) -0.025(10)
C415 0.066(11) 0.079(14) 0.022(8) 0.004(8) 0.018(8) -0.012(10)
C416 0.048(8) 0.058(11) 0.023(7) -0.009(7) 0.011(7) -0.009(8)
C421 0.093(8) 0.036(7) 0.064(7) -0.026(6) 0.051(7) -0.021(6)
C422 0.124(9) 0.041(7) 0.075(8) -0.017(7) 0.059(7) -0.032(7)
C423 0.138(9) 0.047(8) 0.079(8) -0.017(7) 0.056(8) -0.032(7)
C424 0.115(9) 0.044(8) 0.089(8) -0.018(7) 0.058(8) -0.034(7)
C425 0.093(8) 0.042(8) 0.083(8) -0.020(7) 0.040(8) -0.028(7)
C426 0.088(8) 0.044(8) 0.070(8) -0.023(7) 0.036(7) -0.021(7)
C431 0.028(6) 0.038(9) 0.017(6) -0.003(6) 0.003(6) 0.009(6)
C432 0.023(7) 0.045(11) 0.081(13) -0.025(10) 0.004(8) -0.007(7)
C433 0.035(8) 0.032(10) 0.075(12) 0.008(9) 0.012(8) 0.010(7)
C434 0.041(8) 0.036(10) 0.062(11) 0.015(8) 0.012(8) 0.021(7)
C435 0.033(7) 0.046(11) 0.044(9) -0.018(8) 0.001(7) -0.002(7)
Cl1S 0.055(5) 0.078(7) 0.058(5) -0.005(5) 0.021(4) -0.012(4)
Cl2S 0.107(7) 0.089(8) 0.054(5) 0.011(5) 0.025(5) -0.011(6)
C1S 0.078(13) 0.073(14) 0.052(12) -0.008(12) 0.030(11) -0.009(12)
Cl3S 0.116(8) 0.083(8) 0.061(6) -0.024(6) 0.005(6) 0.034(7)
Cl4S 0.090(7) 0.107(10) 0.055(6) -0.004(6) 0.013(5) -0.011(7)
C2S 0.093(14) 0.087(15) 0.054(12) -0.005(13) 0.015(12) 0.016(13)
P5 0.052(3) 0.136(6) 0.090(4) 0.058(4) 0.005(3) -0.025(3)
F5 0.079(8) 0.218(15) 0.109(10) 0.088(11) -0.018(8) 0.002(10)
F6 0.056(6) 0.191(14) 0.083(8) -0.011(9) 0.010(6) 0.008(8)
F7 0.098(9) 0.162(14) 0.119(11) 0.004(11) 0.005(9) 0.003(9)
F8 0.071(7) 0.205(14) 0.101(9) 0.058(10) 0.034(7) -0.015(9)
F9 0.134(10) 0.134(12) 0.099(9) 0.017(9) 0.053(8) -0.024(9)
F10 0.106(9) 0.180(15) 0.117(11) 0.046(11) 0.024(9) -0.018(10)
P6 0.045(2) 0.094(5) 0.070(3) -0.021(3) 0.012(2) 0.013(3)
F11 0.069(8) 0.161(17) 0.123(12) 0.022(12) 0.017(8) -0.005(9)
F12 0.081(8) 0.180(17) 0.090(9) -0.036(10) 0.049(7) -0.001(9)
F13 0.049(6) 0.172(15) 0.082(8) 0.020(9) 0.017(6) -0.017(8)
F14 0.065(8) 0.33(3) 0.092(11) -0.085(15) 0.004(8) 0.008(12)
F15 0.129(11) 0.099(11) 0.126(11) -0.012(9) 0.083(10) 0.014(9)
F16 0.098(9) 0.126(14) 0.130(12) -0.045(11) 0.057(9) -0.013(9)

loop_
_atom_type_symbol
_atom_type_description
_atom_type_scat_dispersion_real
_atom_type_scat_dispersion_imag
_atom_type_scat_source
C C 0.0181 0.0091 'International Tables Vol C Tables 4.2.6.8 and 6.1.1.4'
H H 0.0000 0.0000 'International Tables Vol C Tables 4.2.6.8 and 6.1.1.4'
Cl Cl 0.3639 0.7018 'International Tables Vol C Tables 4.2.6.8 and 6.1.1.4'
Cu Cu -1.9646 0.5888 'International Tables Vol C Tables 4.2.6.8 and 6.1.1.4'
F F 0.0727 0.0534 'International Tables Vol C Tables 4.2.6.8 and 6.1.1.4'
N N 0.0311 0.0180 'International Tables Vol C Tables 4.2.6.8 and 6.1.1.4'
P P 0.2955 0.4335 'International Tables Vol C Tables 4.2.6.8 and 6.1.1.4'
Pt Pt -4.5932 6.9264 'International Tables Vol C Tables 4.2.6.8 and 6.1.1.4'

loop_
_geom_angle_atom_site_label_1
_geom_angle_atom_site_label_2
_geom_angle_atom_site_label_3
_geom_angle
_geom_angle_site_symmetry_1
_geom_angle_site_symmetry_3
_geom_angle_publ_flag
Cu1 Pt1 Cu2 54.49(5) . . ?
Cu1 Pt1 Cu3 76.44(5) . . ?
Cu1 Pt1 Cu4 54.01(5) . . ?
Cu2 Pt1 Cu4 83.84(5) . . ?
Cu3 Pt1 Cu2 54.46(5) . . ?
Cu3 Pt1 Cu4 53.94(5) . . ?
P1 Pt1 Cu1 75.80(10) . . ?
P1 Pt1 Cu2 116.60(9) . . ?
P1 Pt1 Cu3 148.88(10) . . ?
P1 Pt1 Cu4 97.69(10) . . ?
P1 Pt1 P2 133.94(12) . . ?
P2 Pt1 Cu1 149.63(9) . . ?
P2 Pt1 Cu2 98.60(9) . . ?
P2 Pt1 Cu3 75.82(9) . . ?
P2 Pt1 Cu4 115.63(9) . . ?
C11 Pt1 Cu1 79.9(4) . . ?
C11 Pt1 Cu2 42.1(4) . . ?
C11 Pt1 Cu3 90.3(4) . . ?
C11 Pt1 Cu4 124.8(4) . . ?
C11 Pt1 P1 98.4(4) . . ?
C11 Pt1 P2 88.2(4) . . ?
C21 Pt1 Cu1 90.3(4) . . ?
C21 Pt1 Cu2 125.9(4) . . ?
C21 Pt1 Cu3 80.4(3) . . ?
C21 Pt1 Cu4 43.1(4) . . ?
C21 Pt1 P1 86.0(4) . . ?
C21 Pt1 P2 97.0(4) . . ?
C21 Pt1 C11 167.8(5) . . ?
Cu1 Pt2 Cu2 54.51(5) . . ?
Cu1 Pt2 Cu3 76.03(5) . . ?
Cu1 Pt2 Cu4 54.34(5) . . ?
Cu3 Pt2 Cu2 54.48(5) . . ?
Cu3 Pt2 Cu4 54.27(5) . . ?
Cu4 Pt2 Cu2 84.74(5) . . ?
P3 Pt2 Cu1 148.27(10) . . ?
P3 Pt2 Cu2 115.12(9) . . ?
P3 Pt2 Cu3 75.01(10) . . ?
P3 Pt2 Cu4 97.48(9) . . ?
P4 Pt2 Cu1 75.41(9) . . ?
P4 Pt2 Cu2 97.32(9) . . ?
P4 Pt2 Cu3 148.43(9) . . ?
P4 Pt2 Cu4 115.83(9) . . ?
P4 Pt2 P3 135.55(12) . . ?
C31 Pt2 Cu1 91.7(4) . . ?
C31 Pt2 Cu2 43.7(5) . . ?
C31 Pt2 Cu3 81.5(4) . . ?
C31 Pt2 Cu4 127.4(5) . . ?
C31 Pt2 P3 96.6(4) . . ?
C31 Pt2 P4 86.2(4) . . ?
C31 Pt2 C41 171.2(6) . . ?
C41 Pt2 Cu1 81.8(4) . . ?
C41 Pt2 Cu2 127.6(4) . . ?
C41 Pt2 Cu3 91.2(3) . . ?
C41 Pt2 Cu4 43.9(4) . . ?
C41 Pt2 P3 86.2(4) . . ?
C41 Pt2 P4 97.7(4) . . ?
Pt1 Cu1 Pt2 103.87(6) . . ?
Cu2 Cu1 Pt1 66.22(6) . . ?
Cu2 Cu1 Pt2 65.74(6) . . ?
Cu4 Cu1 Pt1 66.96(6) . . ?
Cu4 Cu1 Pt2 65.78(6) . . ?
Cu4 Cu1 Cu2 98.13(8) . . ?
N1 Cu1 Pt1 94.9(3) . . ?
N1 Cu1 Pt2 127.4(3) . . ?
N1 Cu1 Cu2 160.3(3) . . ?
N1 Cu1 Cu4 78.1(3) . . ?
N4 Cu1 Pt1 127.9(3) . . ?
N4 Cu1 Pt2 95.7(3) . . ?
N4 Cu1 Cu2 79.5(3) . . ?
N4 Cu1 Cu4 160.0(3) . . ?
N4 Cu1 N1 110.5(4) . . ?
Pt2 Cu2 Pt1 95.93(5) . . ?
Cu1 Cu2 Pt1 59.29(6) . . ?
Cu1 Cu2 Pt2 59.74(6) . . ?
Cu1 Cu2 Cu3 81.65(7) . . ?
Cu3 Cu2 Pt1 59.37(6) . . ?
Cu3 Cu2 Pt2 59.84(6) . . ?
C11 Cu2 Pt1 43.4(4) . . ?
C11 Cu2 Pt2 137.9(4) . . ?
C11 Cu2 Cu1 84.6(4) . . ?
C11 Cu2 Cu3 95.9(4) . . ?
C11 Cu2 C12 34.4(5) . . ?
C11 Cu2 C31 178.3(5) . . ?
C11 Cu2 C32 144.1(6) . . ?
C12 Cu2 Pt1 77.6(3) . . ?
C12 Cu2 Pt2 169.9(3) . . ?
C12 Cu2 Cu1 110.1(3) . . ?
C12 Cu2 Cu3 121.2(3) . . ?
C31 Cu2 Pt1 138.3(3) . . ?
C31 Cu2 Pt2 43.6(3) . . ?
C31 Cu2 Cu1 96.3(3) . . ?
C31 Cu2 Cu3 85.7(4) . . ?
C31 Cu2 C12 143.9(5) . . ?
C31 Cu2 C32 34.3(5) . . ?
C32 Cu2 Pt1 168.9(4) . . ?
C32 Cu2 Pt2 77.9(4) . . ?
C32 Cu2 Cu1 122.9(4) . . ?
C32 Cu2 Cu3 109.6(4) . . ?
C32 Cu2 C12 109.7(5) . . ?
Pt1 Cu3 Pt2 103.66(6) . . ?
Cu2 Cu3 Pt1 66.17(6) . . ?
Cu2 Cu3 Pt2 65.68(6) . . ?
Cu4 Cu3 Pt1 66.92(6) . . ?
Cu4 Cu3 Pt2 65.73(6) . . ?
Cu4 Cu3 Cu2 98.16(8) . . ?
N2 Cu3 Pt1 94.5(3) . . ?
N2 Cu3 Pt2 126.9(3) . . ?
N2 Cu3 Cu2 77.7(3) . . ?
N2 Cu3 Cu4 160.7(3) . . ?
N2 Cu3 N3 112.1(4) . . ?
N3 Cu3 Pt1 128.3(3) . . ?
N3 Cu3 Pt2 94.7(3) . . ?
N3 Cu3 Cu2 159.3(3) . . ?
N3 Cu3 Cu4 78.2(3) . . ?
Pt2 Cu4 Pt1 95.49(5) . . ?
Cu1 Cu4 Pt1 59.04(6) . . ?
Cu1 Cu4 Pt2 59.88(5) . . ?
Cu3 Cu4 Pt1 59.13(5) . . ?
Cu3 Cu4 Pt2 60.00(6) . . ?
Cu3 Cu4 Cu1 82.03(7) . . ?
C21 Cu4 Pt1 42.3(4) . . ?
C21 Cu4 Pt2 136.6(4) . . ?
C21 Cu4 Cu1 94.2(3) . . ?
C21 Cu4 Cu3 84.0(4) . . ?
C21 Cu4 C22 34.3(5) . . ?
C21 Cu4 C42 145.2(5) . . ?
C22 Cu4 Pt1 76.5(4) . . ?
C22 Cu4 Pt2 168.9(4) . . ?
C22 Cu4 Cu1 120.0(4) . . ?
C22 Cu4 Cu3 109.0(4) . . ?
C22 Cu4 C42 111.1(5) . . ?
C41 Cu4 Pt1 138.4(3) . . ?
C41 Cu4 Pt2 44.1(3) . . ?
C41 Cu4 Cu1 86.3(3) . . ?
C41 Cu4 Cu3 96.6(3) . . ?
C41 Cu4 C21 179.2(5) . . ?
C41 Cu4 C22 144.9(5) . . ?
C41 Cu4 C42 34.0(5) . . ?
C42 Cu4 Pt1 167.9(3) . . ?
C42 Cu4 Pt2 78.2(3) . . ?
C42 Cu4 Cu1 109.0(3) . . ?
C42 Cu4 Cu3 123.8(4) . . ?
C111 P1 Pt1 118.9(3) . . ?
C111 P1 C131 104.0(5) . . ?
C121 P1 Pt1 116.5(5) . . ?
C121 P1 C111 102.3(6) . . ?
C121 P1 C131 101.0(7) . . ?
C131 P1 Pt1 111.9(4) . . ?
C211 P2 Pt1 117.6(5) . . ?
C211 P2 C221 102.2(7) . . ?
C211 P2 C231 100.2(7) . . ?
C221 P2 Pt1 117.9(4) . . ?
C221 P2 C231 105.3(6) . . ?
C231 P2 Pt1 111.5(5) . . ?
C311 P3 Pt2 118.3(4) . . ?
C311 P3 C321 101.5(7) . . ?
C311 P3 C331 103.6(6) . . ?
C321 P3 Pt2 116.1(7) . . ?
C321 P3 C331 104.7(8) . . ?
C331 P3 Pt2 111.0(5) . . ?
C411 P4 Pt2 119.1(4) . . ?
C411 P4 C431 102.4(6) . . ?
C421 P4 Pt2 116.4(6) . . ?
C421 P4 C411 101.4(7) . . ?
C421 P4 C431 104.7(8) . . ?
C431 P4 Pt2 111.0(4) . . ?
C131 N1 Cu1 119.7(8) . . ?
C135 N1 Cu1 123.0(9) . . ?
C135 N1 C131 117.3(11) . . ?
C231 N2 Cu3 118.7(9) . . ?
C235 N2 Cu3 123.2(10) . . ?
C235 N2 C231 118.0(12) . . ?
C331 N3 Cu3 120.2(9) . . ?
C331 N3 C335 116.6(12) . . ?
C335 N3 Cu3 123.1(10) . . ?
C431 N4 Cu1 120.2(9) . . ?
C431 N4 C435 115.9(12) . . ?
C435 N4 Cu1 123.5(10) . . ?
Cu2 C11 Pt1 94.5(6) . . ?
C12 C11 Pt1 171.0(11) . . ?
C12 C11 Cu2 82.2(10) . . ?
C11 C12 Cu2 63.4(8) . . ?
C11 C12 C13 168.3(14) . . ?
C13 C12 Cu2 128.3(10) . . ?
C14 C13 C12 120.2(15) . . ?
C14 C13 C18 121.7(15) . . ?
C18 C13 C12 118.0(14) . . ?
C13 C14 C15 115.9(19) . . ?
C16 C15 C14 120.2(18) . . ?
C15 C16 F1 113.3(19) . . ?
C17 C16 F1 122(2) . . ?
C17 C16 C15 124.3(19) . . ?
C16 C17 C18 117(2) . . ?
C17 C18 C13 121.2(18) . . ?
Pt1 C21 Cu4 94.6(5) . . ?
C22 C21 Pt1 171.4(11) . . ?
C22 C21 Cu4 79.8(9) . . ?
C21 C22 Cu4 65.9(8) . . ?
C21 C22 C23 167.1(15) . . ?
C23 C22 Cu4 126.8(11) . . ?
C24 C23 C22 119.8(15) . . ?
C24 C23 C28 120.6(14) . . ?
C28 C23 C22 119.5(15) . . ?
C23 C24 C25 118.4(18) . . ?
C24 C25 C26 118.5(18) . . ?
F2 C26 C25 113.7(19) . . ?
C27 C26 F2 125(2) . . ?
C27 C26 C25 121.2(16) . . ?
C26 C27 C28 121(2) . . ?
C27 C28 C23 119.8(18) . . ?
Pt2 C31 Cu2 92.6(6) . . ?
C32 C31 Pt2 171.3(14) . . ?
C32 C31 Cu2 79.8(11) . . ?
C31 C32 Cu2 65.8(10) . . ?
C31 C32 C33 165.9(17) . . ?
C33 C32 Cu2 128.3(11) . . ?
C34 C33 C32 120.2(12) . . ?
C38 C33 C32 122.1(12) . . ?
C38 C33 C34 117.4(11) . . ?
C35 C34 C33 122.4(15) . . ?
C34 C35 C36 118.5(16) . . ?
F3 C36 C37 118.3(14) . . ?
C35 C36 F3 119.2(14) . . ?
C35 C36 C37 122.4(14) . . ?
C36 C37 C38 119.1(14) . . ?
C37 C38 C33 119.7(13) . . ?
Cu4 C41 Pt2 92.0(5) . . ?
C42 C41 Pt2 173.3(11) . . ?
C42 C41 Cu4 81.5(8) . . ?
C41 C42 Cu4 64.5(8) . . ?
C41 C42 C43 170.3(13) . . ?
C43 C42 Cu4 125.2(9) . . ?
C44 C43 C42 120.3(12) . . ?
C48 C43 C42 121.7(12) . . ?
C48 C43 C44 118.0(12) . . ?
C45 C44 C43 121.3(14) . . ?
C44 C45 C46 117.8(15) . . ?
C45 C46 F4 118.9(14) . . ?
C47 C46 F4 117.9(14) . . ?
C47 C46 C45 123.1(14) . . ?
C46 C47 C48 118.9(14) . . ?
C47 C48 C43 120.8(14) . . ?
C116 C111 P1 121.7(5) . . ?
C116 C111 C112 120.0 . . ?
C112 C111 P1 118.3(5) . . ?
C111 C116 C115 120.0 . . ?
C114 C115 C116 120.0 . . ?
C115 C114 C113 120.0 . . ?
C114 C113 C112 120.0 . . ?
C113 C112 C111 120.0 . . ?
C122 C121 P1 120.7(11) . . ?
C126 C121 P1 122.2(11) . . ?
C126 C121 C122 116.9(14) . . ?
C123 C122 C121 124.2(15) . . ?
C122 C123 C124 119.4(16) . . ?
C123 C124 C125 118.1(15) . . ?
C126 C125 C124 118.5(15) . . ?
C121 C126 C125 122.8(15) . . ?
N1 C131 P1 114.4(9) . . ?
N1 C131 C132 123.2(13) . . ?
C132 C131 P1 122.4(12) . . ?
C131 C132 C133 117.9(15) . . ?
C134 C133 C132 119.3(14) . . ?
C133 C134 C135 119.4(15) . . ?
N1 C135 C134 122.8(14) . . ?
C212 C211 P2 122.2(12) . . ?
C216 C211 P2 123.7(12) . . ?
C216 C211 C212 113.5(14) . . ?
C213 C212 C211 122.4(16) . . ?
C212 C213 C214 119.0(17) . . ?
C215 C214 C213 121.8(16) . . ?
C216 C215 C214 118.4(15) . . ?
C215 C216 C211 124.9(16) . . ?
C222 C221 P2 119.6(10) . . ?
C222 C221 C226 117.2(12) . . ?
C226 C221 P2 123.0(10) . . ?
C221 C222 C223 121.6(14) . . ?
C224 C223 C222 120.1(15) . . ?
C225 C224 C223 117.8(14) . . ?
C226 C225 C224 121.6(15) . . ?
C225 C226 C221 121.7(14) . . ?
N2 C231 P2 115.0(9) . . ?
N2 C231 C232 119.1(12) . . ?
C232 C231 P2 125.9(12) . . ?
C233 C232 C231 121.9(14) . . ?
C234 C233 C232 119.0(13) . . ?
C233 C234 C235 118.0(14) . . ?
N2 C235 C234 123.8(14) . . ?
C312 C311 P3 121.9(11) . . ?
C316 C311 P3 118.1(11) . . ?
C316 C311 C312 120.0(13) . . ?
C311 C312 C313 118.6(16) . . ?
C314 C313 C312 120.8(17) . . ?
C313 C314 C315 121.6(15) . . ?
C314 C315 C316 117.5(15) . . ?
C311 C316 C315 121.3(14) . . ?
C322 C321 P3 120.1(14) . . ?
C326 C321 P3 119.2(13) . . ?
C326 C321 C322 120.5(16) . . ?
C321 C322 C323 117.3(19) . . ?
C324 C323 C322 121.1(19) . . ?
C323 C324 C325 121.9(19) . . ?
C324 C325 C326 119.9(19) . . ?
C321 C326 C325 119.3(18) . . ?
N3 C331 P3 114.4(10) . . ?
N3 C331 C332 125.4(15) . . ?
C332 C331 P3 120.2(14) . . ?
C331 C332 C333 117.2(16) . . ?
C334 C333 C332 117.1(13) . . ?
C335 C334 C333 119.6(15) . . ?
N3 C335 C334 124.1(15) . . ?
C412 C411 P4 116.4(10) . . ?
C416 C411 P4 124.5(11) . . ?
C416 C411 C412 119.1(12) . . ?
C413 C412 C411 120.2(13) . . ?
C414 C413 C412 121.3(15) . . ?
C413 C414 C415 119.6(15) . . ?
C414 C415 C416 120.5(15) . . ?
C411 C416 C415 119.3(15) . . ?
C422 C421 P4 117.2(13) . . ?
C426 C421 P4 125.5(15) . . ?
C426 C421 C422 117.4(18) . . ?
C423 C422 C421 119.6(19) . . ?
C422 C423 C424 120(2) . . ?
C425 C424 C423 118.3(19) . . ?
C424 C425 C426 121(2) . . ?
C421 C426 C425 124(2) . . ?
N4 C431 P4 114.0(9) . . ?
N4 C431 C432 124.7(13) . . ?
C432 C431 P4 121.2(12) . . ?
C431 C432 C433 116.2(16) . . ?
C434 C433 C432 119.2(15) . . ?
C435 C434 C433 117.7(15) . . ?
N4 C435 C434 126.2(16) . . ?
Cl1S C1S Cl2S 116(3) . . ?
Cl3S C2S Cl4S 113(3) . . ?
F5 P5 F6 178.3(10) . . ?
F5 P5 F8 92.6(11) . . ?
F5 P5 F10 84.5(10) . . ?
F6 P5 F8 88.8(8) . . ?
F6 P5 F10 96.7(10) . . ?
F7 P5 F5 87.3(11) . . ?
F7 P5 F6 91.2(9) . . ?
F7 P5 F8 178.8(12) . . ?
F7 P5 F9 90.0(11) . . ?
F7 P5 F10 104.0(13) . . ?
F9 P5 F5 94.9(11) . . ?
F9 P5 F6 84.2(10) . . ?
F9 P5 F8 88.9(11) . . ?
F9 P5 F10 166.0(13) . . ?
F10 P5 F8 77.1(10) . . ?
F11 P6 F12 179.2(11) . . ?
F11 P6 F13 89.1(8) . . ?
F11 P6 F14 89.0(10) . . ?
F11 P6 F15 91.5(10) . . ?
F11 P6 F16 95.3(11) . . ?
F13 P6 F12 90.9(7) . . ?
F13 P6 F14 178.1(11) . . ?
F13 P6 F16 92.1(9) . . ?
F14 P6 F12 91.0(10) . . ?
F14 P6 F16 88.2(10) . . ?
F15 P6 F12 89.3(9) . . ?
F15 P6 F13 86.4(9) . . ?
F15 P6 F14 93.6(11) . . ?
F15 P6 F16 172.9(10) . . ?
F16 P6 F12 83.8(9) . . ?

loop_
_geom_bond_atom_site_label_1
_geom_bond_atom_site_label_2
_geom_bond_distance
_geom_bond_site_symmetry_2
_geom_bond_publ_flag
Pt1 Cu1 2.7371(19) . ?
Pt1 Cu2 2.9135(19) . ?
Pt1 Cu3 2.7406(19) . ?
Pt1 Cu4 2.9373(19) . ?
Pt1 P1 2.338(3) . ?
Pt1 P2 2.342(3) . ?
Pt1 C11 2.009(15) . ?
Pt1 C21 1.983(13) . ?
Pt2 Cu1 2.7493(19) . ?
Pt2 Cu2 2.9019(19) . ?
Pt2 Cu3 2.7535(19) . ?
Pt2 Cu4 2.8985(19) . ?
Pt2 P3 2.339(3) . ?
Pt2 P4 2.328(3) . ?
Pt2 C31 2.005(11) . ?
Pt2 C41 2.020(11) . ?
Cu1 Cu2 2.592(2) . ?
Cu1 Cu4 2.583(2) . ?
Cu1 N1 2.063(10) . ?
Cu1 N4 2.055(10) . ?
Cu2 Cu3 2.592(2) . ?
Cu2 C11 1.958(15) . ?
Cu2 C12 2.170(13) . ?
Cu2 C31 2.009(16) . ?
Cu2 C32 2.167(17) . ?
Cu3 Cu4 2.581(2) . ?
Cu3 N2 2.049(12) . ?
Cu3 N3 2.064(11) . ?
Cu4 C21 2.014(13) . ?
Cu4 C22 2.171(14) . ?
Cu4 C41 2.009(13) . ?
Cu4 C42 2.202(13) . ?
P1 C111 1.833(7) . ?
P1 C121 1.822(15) . ?
P1 C131 1.851(14) . ?
P2 C211 1.791(16) . ?
P2 C221 1.822(12) . ?
P2 C231 1.830(14) . ?
P3 C311 1.812(13) . ?
P3 C321 1.859(16) . ?
P3 C331 1.866(16) . ?
P4 C411 1.818(12) . ?
P4 C421 1.815(18) . ?
P4 C431 1.871(13) . ?
F1 C16 1.41(2) . ?
F2 C26 1.352(19) . ?
F3 C36 1.370(16) . ?
F4 C46 1.389(17) . ?
N1 C131 1.342(17) . ?
N1 C135 1.340(17) . ?
N2 C231 1.374(19) . ?
N2 C235 1.343(17) . ?
N3 C331 1.31(2) . ?
N3 C335 1.348(17) . ?
N4 C431 1.321(18) . ?
N4 C435 1.327(19) . ?
C11 C12 1.239(19) . ?
C12 C13 1.453(19) . ?
C13 C14 1.35(2) . ?
C13 C18 1.40(2) . ?
C14 C15 1.43(3) . ?
C15 C16 1.38(3) . ?
C16 C17 1.31(3) . ?
C17 C18 1.40(2) . ?
C21 C22 1.244(18) . ?
C22 C23 1.460(18) . ?
C23 C24 1.37(2) . ?
C23 C28 1.39(2) . ?
C24 C25 1.38(2) . ?
C25 C26 1.43(3) . ?
C26 C27 1.29(3) . ?
C27 C28 1.36(2) . ?
C31 C32 1.241(18) . ?
C32 C33 1.434(18) . ?
C33 C34 1.415(19) . ?
C33 C38 1.40(2) . ?
C34 C35 1.34(2) . ?
C35 C36 1.36(2) . ?
C36 C37 1.38(2) . ?
C37 C38 1.38(2) . ?
C41 C42 1.246(17) . ?
C42 C43 1.413(18) . ?
C43 C44 1.394(18) . ?
C43 C48 1.39(2) . ?
C44 C45 1.37(2) . ?
C45 C46 1.37(2) . ?
C46 C47 1.35(2) . ?
C47 C48 1.37(2) . ?
C111 C116 1.3900 . ?
C111 C112 1.3900 . ?
C116 C115 1.3900 . ?
C115 C114 1.3900 . ?
C114 C113 1.3900 . ?
C113 C112 1.3900 . ?
C121 C122 1.37(2) . ?
C121 C126 1.36(2) . ?
C122 C123 1.36(2) . ?
C123 C124 1.39(2) . ?
C124 C125 1.44(2) . ?
C125 C126 1.38(2) . ?
C131 C132 1.367(18) . ?
C132 C133 1.40(2) . ?
C133 C134 1.35(2) . ?
C134 C135 1.373(19) . ?
C211 C212 1.44(2) . ?
C211 C216 1.41(2) . ?
C212 C213 1.37(2) . ?
C213 C214 1.38(2) . ?
C214 C215 1.36(2) . ?
C215 C216 1.35(2) . ?
C221 C222 1.33(2) . ?
C221 C226 1.393(19) . ?
C222 C223 1.421(19) . ?
C223 C224 1.37(2) . ?
C224 C225 1.36(2) . ?
C225 C226 1.36(2) . ?
C231 C232 1.383(19) . ?
C232 C233 1.37(2) . ?
C233 C234 1.36(2) . ?
C234 C235 1.384(19) . ?
C311 C312 1.37(2) . ?
C311 C316 1.36(2) . ?
C312 C313 1.42(2) . ?
C313 C314 1.34(3) . ?
C314 C315 1.37(2) . ?
C315 C316 1.42(2) . ?
C321 C322 1.36(2) . ?
C321 C326 1.34(2) . ?
C322 C323 1.41(3) . ?
C323 C324 1.29(3) . ?
C324 C325 1.30(3) . ?
C325 C326 1.39(2) . ?
C331 C332 1.37(2) . ?
C332 C333 1.44(2) . ?
C333 C334 1.37(2) . ?
C334 C335 1.36(2) . ?
C411 C412 1.41(2) . ?
C411 C416 1.36(2) . ?
C412 C413 1.359(19) . ?
C413 C414 1.36(2) . ?
C414 C415 1.36(3) . ?
C415 C416 1.42(2) . ?
C421 C422 1.40(3) . ?
C421 C426 1.34(2) . ?
C422 C423 1.36(3) . ?
C423 C424 1.43(3) . ?
C424 C425 1.32(3) . ?
C425 C426 1.35(3) . ?
C431 C432 1.40(2) . ?
C432 C433 1.42(2) . ?
C433 C434 1.37(2) . ?
C434 C435 1.36(2) . ?
Cl1S C1S 1.60(4) . ?
Cl2S C1S 1.79(4) . ?
Cl3S C2S 1.68(4) . ?
Cl4S C2S 1.72(5) . ?
P5 F5 1.536(14) . ?
P5 F6 1.545(13) . ?
P5 F7 1.51(2) . ?
P5 F8 1.65(2) . ?
P5 F9 1.522(18) . ?
P5 F10 1.55(2) . ?
P6 F11 1.494(19) . ?
P6 F12 1.612(17) . ?
P6 F13 1.567(12) . ?
P6 F14 1.575(14) . ?
P6 F15 1.538(16) . ?
P6 F16 1.579(17) . ?

loop_
_smtbx_masks_void_nr
_smtbx_masks_void_average_x
_smtbx_masks_void_average_y
_smtbx_masks_void_average_z
_smtbx_masks_void_volume
_smtbx_masks_void_count_electrons
_smtbx_masks_void_content
1 0.000 0.000 0.500 379.3 0.0 ?
2 0.000 0.500 0.000 379.3 0.0 ?
3 0.229 0.141 0.733 18.1 0.0 ?
4 0.229 0.359 0.233 18.1 0.0 ?
5 0.500 0.000 1.000 364.6 0.0 ?
6 0.500 0.500 0.500 364.6 0.0 ?
7 0.459 0.111 0.639 7.2 0.6 ?
8 0.459 0.389 0.139 7.2 0.6 ?
9 0.541 0.611 0.861 7.2 0.6 ?
10 0.541 0.889 0.361 7.2 0.6 ?
11 0.771 0.641 0.767 18.1 0.0 ?
12 0.771 0.859 0.267 18.1 0.0 ?
